data_4342982
loop_
_publ_author_name
'Fritz, Stefanie'
'Ehm, Christian'
'Lentz, Dieter'

_publ_section_title
;
 Structure and Chemistry of SeFx(CN)4-x Compounds.
;
_journal_issue 11
_journal_name_full 'Inorganic chemistry'
_journal_page_first 5220
_journal_page_last 5231
_journal_paper_doi 10.1021/acs.inorgchem.5b00107
_journal_volume 54
_journal_year 2015
_chemical_formula_moiety 'C2 N2 Se, C12 H24 O6, 0.5(C12 H24 O6)'
_chemical_formula_sum 'C20 H36 N2 O9 Se'
_chemical_formula_weight 527.47
_chemical_name_systematic 'selenium dicyanide 18-crown-6 adduct'
_space_group_crystal_system monoclinic
_space_group_IT_number 14
_space_group_name_Hall '-P 2yn'
_space_group_name_H-M_alt 'P 1 21/n 1'
_symmetry_space_group_name_Hall '-P 2yn'
_symmetry_space_group_name_H-M 'P 1 21/n 1'
_atom_sites_solution_hydrogens geom
_audit_creation_method SHELXL-2014
_cell_angle_alpha 90
_cell_angle_beta 112.511(5)
_cell_angle_gamma 90
_cell_formula_units_Z 4
_cell_length_a 14.766(4)
_cell_length_b 9.834(3)
_cell_length_c 18.608(5)
_cell_measurement_temperature 133(2)
_cell_measurement_theta_max 50.015
_cell_measurement_theta_min 4.730
_cell_volume 2496.2(12)
_computing_cell_refinement 'Saint (Bruker AXS)'
_computing_data_collection 'Smart (Bruker AXS)'
_computing_data_reduction 'Saint (Bruker AXS)'
_computing_molecular_graphics 'Ortep3v2 for Windows'
_computing_publication_material 'publCIF (IUCR)'
_computing_structure_refinement 'SHELXL-2014 (Sheldrick, 2014)'
_computing_structure_solution 'SHELXS-2013 (Sheldrick, 2013)'
_diffrn_ambient_temperature 133(2)
_diffrn_measured_fraction_theta_full 0.983
_diffrn_measured_fraction_theta_max 1.000
_diffrn_measurement_device_type 'Bruker AXS Smart CCD'
_diffrn_measurement_method 'omega scan'
_diffrn_radiation_type MoK\a
_diffrn_radiation_wavelength 0.71073
_diffrn_reflns_av_R_equivalents 0.0631
_diffrn_reflns_av_unetI/netI 0.0415
_diffrn_reflns_laue_measured_fraction_full 0.983
_diffrn_reflns_laue_measured_fraction_max 1.000
_diffrn_reflns_limit_h_max 17
_diffrn_reflns_limit_h_min -12
_diffrn_reflns_limit_k_max 11
_diffrn_reflns_limit_k_min -11
_diffrn_reflns_limit_l_max 22
_diffrn_reflns_limit_l_min -22
_diffrn_reflns_number 25644
_diffrn_reflns_point_group_measured_fraction_full 0.983
_diffrn_reflns_point_group_measured_fraction_max 1.000
_diffrn_reflns_theta_full 25.242
_diffrn_reflns_theta_max 25.078
_diffrn_reflns_theta_min 2.233
_diffrn_source 'sealed tube'
_exptl_absorpt_coefficient_mu 1.553
_exptl_absorpt_correction_T_max 0.7452
_exptl_absorpt_correction_T_min 0.4996
_exptl_absorpt_correction_type multi-scan
_exptl_absorpt_process_details 'SADABS-2008/1 (Bruker-AXS)'
_exptl_crystal_colour colourless
_exptl_crystal_density_diffrn 1.404
_exptl_crystal_description prism
_exptl_crystal_F_000 1104
_exptl_crystal_size_max 0.33
_exptl_crystal_size_mid 0.27
_exptl_crystal_size_min 0.18
_refine_diff_density_max 2.470
_refine_diff_density_min -0.664
_refine_diff_density_rms 0.096
_refine_ls_extinction_method none
_refine_ls_goodness_of_fit_ref 1.038
_refine_ls_hydrogen_treatment constr
_refine_ls_matrix_type full
_refine_ls_number_parameters 289
_refine_ls_number_reflns 4444
_refine_ls_number_restraints 0
_refine_ls_restrained_S_all 1.038
_refine_ls_R_factor_all 0.0540
_refine_ls_R_factor_gt 0.0445
_refine_ls_shift/su_max 0.001
_refine_ls_shift/su_mean 0.000
_refine_ls_structure_factor_coef Fsqd
_refine_ls_weighting_details 'w=1/[\s^2^(Fo^2^)+(0.0605P)^2^+5.2756P] where P=(Fo^2^+2Fc^2^)/3'
_refine_ls_weighting_scheme calc
_refine_ls_wR_factor_gt 0.1142
_refine_ls_wR_factor_ref 0.1211
_reflns_Friedel_coverage 0.000
_reflns_number_gt 3817
_reflns_number_total 4444
_reflns_threshold_expression 'I > 2\s(I)'
_cod_data_source_file ic5b00107_si_001.cif
_cod_data_source_block 1034964
_cod_depositor_comments 'Adding full bibliography for 4342982--4342987.cif.'
_cod_original_cell_volume 2496.2(11)
_cod_database_code 4342982
_shelx_space_group_comment
;
The symmetry employed for this shelxl refinement is uniquely defined
by the following loop, which should always be used as a source of
symmetry information in preference to the above space-group names.
They are only intended as comments.
;
_shelxl_version_number 2014-1

loop_
_space_group_symop_operation_xyz
'x, y, z'
'-x+1/2, y+1/2, -z+1/2'
'-x, -y, -z'
'x-1/2, -y-1/2, z-1/2'

loop_
_atom_site_label
_atom_site_type_symbol
_atom_site_fract_x
_atom_site_fract_y
_atom_site_fract_z
_atom_site_U_iso_or_equiv
_atom_site_adp_type
_atom_site_occupancy
_atom_site_site_symmetry_order
_atom_site_calc_flag
_atom_site_refinement_flags_posn
_atom_site_refinement_flags_adp
Se1 Se 0.00011(2) 0.36871(3) 0.77989(2) 0.02259(13) Uani 1 1 d . .
O3 O 0.91843(16) 0.1788(2) 0.64092(12) 0.0203(5) Uani 1 1 d . .
O5 O 0.78553(17) 0.5262(2) 0.75618(13) 0.0238(5) Uani 1 1 d . .
O8 O 0.11409(19) 0.5325(3) 0.62796(16) 0.0346(6) Uani 1 1 d . .
N1 N 0.0202(3) 0.6715(3) 0.7901(2) 0.0383(8) Uani 1 1 d . .
O2 O 1.02373(17) 0.0792(2) 0.79813(12) 0.0214(5) Uani 1 1 d . .
O7 O 0.20220(19) 0.3234(3) 0.57732(15) 0.0326(6) Uani 1 1 d . .
O4 O 0.84145(17) 0.4471(2) 0.63324(12) 0.0216(5) Uani 1 1 d . .
O6 O 0.89631(17) 0.4453(2) 0.91330(13) 0.0221(5) Uani 1 1 d . .
O9 O -0.04267(19) 0.8191(3) 0.55205(16) 0.0324(6) Uani 1 1 d . .
O1 O 0.97265(16) 0.1720(2) 0.92547(12) 0.0210(5) Uani 1 1 d . .
C6 C 0.8312(3) 0.3659(3) 0.56666(19) 0.0248(7) Uani 1 1 d . .
H6A H 0.8245 0.4256 0.5221 0.030 Uiso 1 1 calc R U
H6B H 0.7715 0.3092 0.5522 0.030 Uiso 1 1 calc R U
C14 C 0.2311(3) 0.3571(4) 0.6572(2) 0.0321(8) Uani 1 1 d . .
H14A H 0.3009 0.3338 0.6859 0.039 Uiso 1 1 calc R U
H14B H 0.1913 0.3055 0.6803 0.039 Uiso 1 1 calc R U
C1N C 0.0121(3) 0.5582(4) 0.78609(19) 0.0251(8) Uani 1 1 d . .
C11 C 0.9118(3) 0.3553(3) 0.97680(19) 0.0224(7) Uani 1 1 d . .
H11A H 0.8529 0.2981 0.9662 0.027 Uiso 1 1 calc R U
H11B H 0.9233 0.4083 1.0248 0.027 Uiso 1 1 calc R U
C18 C -0.1445(3) 0.8459(4) 0.5221(2) 0.0337(9) Uani 1 1 d . .
H18A H -0.1547 0.9422 0.5325 0.040 Uiso 1 1 calc R U
H18B H -0.1753 0.7889 0.5503 0.040 Uiso 1 1 calc R U
C3 C 1.0006(3) 0.0026(3) 0.72803(19) 0.0227(7) Uani 1 1 d . .
H3A H 0.9347 -0.0385 0.7129 0.027 Uiso 1 1 calc R U
H3B H 1.0488 -0.0716 0.7364 0.027 Uiso 1 1 calc R U
C2N C 0.1236(3) 0.3554(3) 0.8595(2) 0.0259(8) Uani 1 1 d . .
C17 C -0.0176(3) 0.6786(3) 0.5697(2) 0.0271(8) Uani 1 1 d . .
H17A H -0.0307 0.6266 0.5212 0.033 Uiso 1 1 calc R U
H17B H -0.0571 0.6390 0.5971 0.033 Uiso 1 1 calc R U
C4 C 1.0028(2) 0.0944(3) 0.66511(19) 0.0223(7) Uani 1 1 d . .
H4A H 1.0627 0.1511 0.6845 0.027 Uiso 1 1 calc R U
H4B H 1.0035 0.0400 0.6206 0.027 Uiso 1 1 calc R U
C8 C 0.7662(3) 0.6088(3) 0.68921(19) 0.0243(7) Uani 1 1 d . .
H8A H 0.8217 0.6716 0.6975 0.029 Uiso 1 1 calc R U
H8B H 0.7063 0.6636 0.6791 0.029 Uiso 1 1 calc R U
C15 C 0.2158(3) 0.5065(4) 0.6628(2) 0.0333(9) Uani 1 1 d . .
H15A H 0.2416 0.5352 0.7180 0.040 Uiso 1 1 calc R U
H15B H 0.2508 0.5579 0.6356 0.040 Uiso 1 1 calc R U
C10 C 0.8029(3) 0.5089(4) 0.8876(2) 0.0236(7) Uani 1 1 d . .
H10A H 0.7959 0.5595 0.9312 0.028 Uiso 1 1 calc R U
H10B H 0.7508 0.4389 0.8698 0.028 Uiso 1 1 calc R U
N2 N 0.1994(3) 0.3468(3) 0.9080(2) 0.0386(8) Uani 1 1 d . .
C9 C 0.7920(3) 0.6041(3) 0.8224(2) 0.0241(7) Uani 1 1 d . .
H9A H 0.7322 0.6598 0.8102 0.029 Uiso 1 1 calc R U
H9B H 0.8492 0.6659 0.8374 0.029 Uiso 1 1 calc R U
C7 C 0.7524(3) 0.5174(4) 0.62135(19) 0.0252(7) Uani 1 1 d . .
H7A H 0.6996 0.4510 0.6154 0.030 Uiso 1 1 calc R U
H7B H 0.7327 0.5721 0.5731 0.030 Uiso 1 1 calc R U
C2 C 1.0215(3) -0.0033(3) 0.86022(19) 0.0225(7) Uani 1 1 d . .
H2A H 1.0676 -0.0803 0.8687 0.027 Uiso 1 1 calc R U
H2B H 0.9548 -0.0408 0.8468 0.027 Uiso 1 1 calc R U
C12 C 0.9985(3) 0.2670(3) 0.98788(18) 0.0223(7) Uani 1 1 d . .
H12A H 1.0543 0.3235 0.9886 0.027 Uiso 1 1 calc R U
H12B H 1.0184 0.2182 1.0381 0.027 Uiso 1 1 calc R U
C5 C 0.9191(3) 0.2770(3) 0.58489(19) 0.0250(7) Uani 1 1 d . .
H5A H 0.9174 0.2309 0.5371 0.030 Uiso 1 1 calc R U
H5B H 0.9797 0.3323 0.6059 0.030 Uiso 1 1 calc R U
C1 C 1.0497(2) 0.0798(3) 0.93258(18) 0.0215(7) Uani 1 1 d . .
H1A H 1.0620 0.0196 0.9780 0.026 Uiso 1 1 calc R U
H1B H 1.1107 0.1308 0.9408 0.026 Uiso 1 1 calc R U
C13 C 0.1956(3) 0.1803(4) 0.5638(2) 0.0348(9) Uani 1 1 d . .
H13A H 0.1584 0.1375 0.5922 0.042 Uiso 1 1 calc R U
H13B H 0.2621 0.1400 0.5830 0.042 Uiso 1 1 calc R U
C16 C 0.0894(3) 0.6723(4) 0.6206(2) 0.0271(8) Uani 1 1 d . .
H16A H 0.1286 0.7223 0.5964 0.033 Uiso 1 1 calc R U
H16B H 0.1015 0.7128 0.6722 0.033 Uiso 1 1 calc R U

loop_
_atom_site_aniso_label
_atom_site_aniso_U_11
_atom_site_aniso_U_22
_atom_site_aniso_U_33
_atom_site_aniso_U_23
_atom_site_aniso_U_13
_atom_site_aniso_U_12
Se1 0.0257(2) 0.0175(2) 0.02066(19) 0.00052(13) 0.00448(14) -0.00168(13)
O3 0.0252(13) 0.0187(11) 0.0167(11) 0.0016(9) 0.0078(10) 0.0004(9)
O5 0.0302(14) 0.0200(12) 0.0171(11) 0.0006(9) 0.0042(10) 0.0029(10)
O8 0.0264(14) 0.0234(13) 0.0473(16) -0.0021(12) 0.0067(12) -0.0018(10)
N1 0.042(2) 0.0230(18) 0.042(2) 0.0004(14) 0.0062(16) 0.0000(14)
O2 0.0324(13) 0.0138(11) 0.0154(11) 0.0002(9) 0.0064(10) -0.0031(10)
O7 0.0345(15) 0.0244(13) 0.0335(14) -0.0003(11) 0.0070(12) 0.0006(11)
O4 0.0251(13) 0.0201(12) 0.0141(11) 0.0002(9) 0.0012(9) 0.0021(9)
O6 0.0257(13) 0.0217(12) 0.0191(11) 0.0016(9) 0.0088(10) 0.0013(10)
O9 0.0310(14) 0.0227(13) 0.0446(16) -0.0041(12) 0.0157(12) 0.0001(11)
O1 0.0229(12) 0.0185(11) 0.0156(11) -0.0038(9) 0.0007(9) -0.0001(9)
C6 0.034(2) 0.0226(17) 0.0117(15) 0.0004(13) 0.0025(14) -0.0028(14)
C14 0.027(2) 0.032(2) 0.032(2) 0.0003(16) 0.0047(16) -0.0009(15)
C1N 0.0277(19) 0.0177(19) 0.0244(18) 0.0023(14) 0.0037(15) -0.0016(14)
C11 0.0309(19) 0.0187(16) 0.0189(16) -0.0027(13) 0.0113(15) -0.0047(14)
C18 0.030(2) 0.0268(19) 0.048(2) -0.0075(17) 0.0194(18) 0.0034(15)
C3 0.0280(19) 0.0141(15) 0.0224(17) -0.0040(13) 0.0058(14) 0.0023(13)
C2N 0.025(2) 0.0213(17) 0.0246(18) 0.0036(14) 0.0024(16) -0.0019(14)
C17 0.033(2) 0.0201(17) 0.0309(19) -0.0048(15) 0.0149(16) -0.0019(15)
C4 0.0226(18) 0.0243(17) 0.0190(16) -0.0054(14) 0.0068(14) -0.0002(14)
C8 0.0267(19) 0.0211(17) 0.0191(16) 0.0052(13) 0.0020(14) 0.0047(14)
C15 0.026(2) 0.032(2) 0.034(2) -0.0059(16) 0.0030(16) -0.0031(16)
C10 0.0227(18) 0.0250(17) 0.0238(17) -0.0055(14) 0.0095(14) 0.0003(14)
N2 0.038(2) 0.0284(17) 0.0390(19) 0.0039(14) 0.0026(17) -0.0014(14)
C9 0.0254(19) 0.0211(17) 0.0245(17) -0.0037(14) 0.0083(15) 0.0039(14)
C7 0.0253(19) 0.0249(18) 0.0191(16) 0.0048(14) 0.0014(14) 0.0036(14)
C2 0.0292(19) 0.0137(15) 0.0242(17) 0.0051(13) 0.0099(15) 0.0026(13)
C12 0.0307(19) 0.0185(16) 0.0140(15) -0.0024(12) 0.0043(14) -0.0063(14)
C5 0.036(2) 0.0233(17) 0.0163(16) 0.0003(13) 0.0109(15) -0.0044(15)
C1 0.0229(18) 0.0202(16) 0.0183(16) 0.0066(13) 0.0044(14) 0.0027(13)
C13 0.034(2) 0.0243(19) 0.046(2) -0.0001(17) 0.0153(18) 0.0044(16)
C16 0.035(2) 0.0242(18) 0.0246(18) -0.0045(14) 0.0140(16) -0.0031(15)

loop_
_atom_type_symbol
_atom_type_description
_atom_type_scat_dispersion_real
_atom_type_scat_dispersion_imag
_atom_type_scat_source
C C 0.0033 0.0016 'International Tables Vol C Tables 4.2.6.8 and 6.1.1.4'
H H 0.0000 0.0000 'International Tables Vol C Tables 4.2.6.8 and 6.1.1.4'
N N 0.0061 0.0033 'International Tables Vol C Tables 4.2.6.8 and 6.1.1.4'
O O 0.0106 0.0060 'International Tables Vol C Tables 4.2.6.8 and 6.1.1.4'
F F 0.0171 0.0103 'International Tables Vol C Tables 4.2.6.8 and 6.1.1.4'
Se Se -0.0929 2.2259 'International Tables Vol C Tables 4.2.6.8 and 6.1.1.4'

loop_
_geom_angle_atom_site_label_1
_geom_angle_atom_site_label_2
_geom_angle_atom_site_label_3
_geom_angle
_geom_angle_site_symmetry_3
C2N Se1 C1N 88.88(15) .
C4 O3 C5 112.2(3) .
C8 O5 C9 112.1(2) .
C15 O8 C16 114.2(3) .
C2 O2 C3 111.6(2) .
C14 O7 C13 112.9(3) .
C7 O4 C6 110.5(2) .
C10 O6 C11 112.3(2) .
C18 O9 C17 114.4(3) .
C1 O1 C12 112.8(2) .
O4 C6 C5 109.6(3) .
O7 C14 C15 108.0(3) .
N1 C1N Se1 179.3(4) .
O6 C11 C12 109.4(3) .
O9 C18 C13 114.3(3) 3_566
O2 C3 C4 109.2(3) .
N2 C2N Se1 179.6(4) .
O9 C17 C16 107.5(3) .
O3 C4 C3 108.9(3) .
O5 C8 C7 108.2(3) .
O8 C15 C14 108.0(3) .
O6 C10 C9 109.8(3) .
O5 C9 C10 108.5(3) .
O4 C7 C8 109.9(3) .
O2 C2 C1 109.6(3) .
O1 C12 C11 108.7(3) .
O3 C5 C6 108.3(3) .
O1 C1 C2 109.2(3) .
O7 C13 C18 109.2(3) 3_566
O8 C16 C17 105.7(3) .

loop_
_geom_bond_atom_site_label_1
_geom_bond_atom_site_label_2
_geom_bond_distance
_geom_bond_site_symmetry_2
Se1 C2N 1.863(4) .
Se1 C1N 1.871(4) .
O3 C4 1.418(4) .
O3 C5 1.424(4) .
O5 C8 1.422(4) .
O5 C9 1.423(4) .
O8 C15 1.412(5) .
O8 C16 1.416(4) .
N1 C1N 1.121(5) .
O2 C2 1.422(4) .
O2 C3 1.430(4) .
O7 C14 1.421(5) .
O7 C13 1.426(5) .
O4 C7 1.426(4) .
O4 C6 1.432(4) .
O6 C10 1.420(4) .
O6 C11 1.423(4) .
O9 C18 1.414(5) .
O9 C17 1.435(4) .
O1 C1 1.421(4) .
O1 C12 1.424(4) .
C6 C5 1.493(5) .
C14 C15 1.496(5) .
C11 C12 1.494(5) .
C18 C13 1.504(6) 3_566
C3 C4 1.489(5) .
C2N N2 1.140(5) .
C17 C16 1.500(5) .
C8 C7 1.499(5) .
C10 C9 1.492(5) .
C2 C1 1.492(5) .
C13 C18 1.504(6) 3_566
